data_2239918
loop_
_publ_author_name
'Ishikawa, Yoshinobu'
'Motohashi, Yuya'

_publ_section_title
;
 Crystal structure of
 (3,5-dibromo-2-hydroxyphenyl){1-[(naphthalen-1-yl)carbonyl]-1<i>H</i>-pyrazol-4-yl}methanone
;
_journal_issue 9
_journal_name_full 'Acta Crystallographica Section E'
_journal_page_first o1033
_journal_paper_doi 10.1107/S1600536814018601
_journal_volume 70
_journal_year 2014
_chemical_formula_iupac 'C21 H12 Br2 N2 O3'
_chemical_formula_moiety 'C21 H12 Br2 N2 O3'
_chemical_formula_sum 'C21 H12 Br2 N2 O3'
_chemical_formula_weight 500.15
_chemical_name_systematic (3,5-Dibromo-2-hydroxyphenyl){1-[(naphthalen-1-yl)carbonyl]-1<i>H</i>-pyrazol-4-yl}methanone
_space_group_IT_number 2
_symmetry_cell_setting triclinic
_symmetry_space_group_name_Hall '-P 1'
_symmetry_space_group_name_H-M 'P -1'
_atom_sites_solution_hydrogens geom
_atom_sites_solution_primary direct
_atom_sites_solution_secondary difmap
_cell_angle_alpha 74.61(4)
_cell_angle_beta 76.71(5)
_cell_angle_gamma 71.03(4)
_cell_formula_units_Z 2
_cell_length_a 7.390(5)
_cell_length_b 8.919(4)
_cell_length_c 14.955(9)
_cell_measurement_reflns_used 25
_cell_measurement_temperature 100
_cell_measurement_theta_max 17.45
_cell_measurement_theta_min 15.10
_cell_volume 887.5(9)
_computing_cell_refinement '<i>WinAFC</i> (Rigaku, 1999)'
_computing_data_collection '<i>WinAFC</i> (Rigaku, 1999)'
_computing_data_reduction '<i>WinAFC</i> (Rigaku, 1999)'
_computing_molecular_graphics 'CrystalStructure (Rigaku, 2010)'
_computing_publication_material 'CrystalStructure (Rigaku, 2010)'
_computing_structure_refinement 'SHELXL97 (Sheldrick, 2008)'
_computing_structure_solution 'SIR92 (Altomare <i>et al.</i>, 1994)'
_diffrn_ambient_temperature 100
_diffrn_measured_fraction_theta_full 0.997
_diffrn_measured_fraction_theta_max 0.997
_diffrn_measurement_device_type 'Rigaku AFC7R'
_diffrn_measurement_method \w-2\q
_diffrn_radiation_type 'Mo K\a'
_diffrn_radiation_wavelength 0.71069
_diffrn_reflns_av_R_equivalents 0.0616
_diffrn_reflns_limit_h_max 9
_diffrn_reflns_limit_h_min -5
_diffrn_reflns_limit_k_max 11
_diffrn_reflns_limit_k_min -10
_diffrn_reflns_limit_l_max 19
_diffrn_reflns_limit_l_min -18
_diffrn_reflns_number 5003
_diffrn_reflns_theta_full 27.52
_diffrn_reflns_theta_max 27.52
_diffrn_standards_decay_% -0.571
_diffrn_standards_interval_count 150
_diffrn_standards_number 3
_exptl_absorpt_coefficient_mu 4.608
_exptl_absorpt_correction_T_max 0.692
_exptl_absorpt_correction_T_min 0.448
_exptl_absorpt_correction_type psi-scan
_exptl_absorpt_process_details '(North <i>et al.</i>,  1968)'
_exptl_crystal_colour orange
_exptl_crystal_density_diffrn 1.871
_exptl_crystal_density_method 'not measured'
_exptl_crystal_description plate
_exptl_crystal_F_000 492.00
_exptl_crystal_size_max 0.400
_exptl_crystal_size_mid 0.180
_exptl_crystal_size_min 0.080
_refine_diff_density_max 2.150
_refine_diff_density_min -2.520
_refine_ls_extinction_method none
_refine_ls_goodness_of_fit_ref 1.066
_refine_ls_hydrogen_treatment constr
_refine_ls_number_parameters 254
_refine_ls_number_reflns 4088
_refine_ls_number_restraints 0
_refine_ls_R_factor_gt 0.0644
_refine_ls_shift/su_max 0.000
_refine_ls_structure_factor_coef Fsqd
_refine_ls_weighting_details 'w = 1/[\s^2^(Fo^2^)+(0.1444P)^2^+3.2256P] where P=(Fo^2^+2Fc^2^)/3'
_refine_ls_weighting_scheme calc
_refine_ls_wR_factor_ref 0.2041
_reflns_number_gt 3359
_reflns_number_total 4088
_reflns_threshold_expression F^2^>2.0\s(F^2^)
_cod_data_source_file tk5338sup1.cif
_cod_data_source_block I
_cod_database_code 2239918
_cod_database_fobs_code 2239918

loop_
_symmetry_equiv_pos_site_id
_symmetry_equiv_pos_as_xyz
1 +X,+Y,+Z
2 -X,-Y,-Z

loop_
_atom_site_type_symbol
_atom_site_label
_atom_site_fract_x
_atom_site_fract_y
_atom_site_fract_z
_atom_site_U_iso_or_equiv
_atom_site_adp_type
_atom_site_calc_flag
_atom_site_refinement_flags
_atom_site_occupancy
_atom_site_symmetry_multiplicity
Br Br1 0.50138(8) -0.13169(6) 0.83532(4) 0.0176(2) Uani d . 1.0 2
Br Br2 0.31452(8) 0.48290(7) 0.92499(4) 0.0201(2) Uani d . 1.0 2
O O1 0.4963(6) 0.5714(5) 0.7244(4) 0.0187(9) Uani d . 1.0 2
O O2 0.7063(7) 0.5130(5) 0.5684(3) 0.0202(9) Uani d . 1.0 2
O O3 0.6724(7) -0.0505(6) 0.4014(4) 0.0240(10) Uani d . 1.0 2
N N1 0.9928(7) 0.1676(6) 0.3998(4) 0.0160(10) Uani d . 1.0 2
N N2 0.8285(7) 0.1192(6) 0.4157(4) 0.0139(9) Uani d . 1.0 2
C C1 0.5910(8) 0.3094(6) 0.6818(4) 0.0127(10) Uani d . 1.0 2
C C2 0.5037(8) 0.4138(7) 0.7463(5) 0.0145(11) Uani d . 1.0 2
C C3 0.4201(8) 0.3493(7) 0.8375(4) 0.0139(11) Uani d . 1.0 2
C C4 0.4218(8) 0.1885(7) 0.8626(4) 0.0146(11) Uani d . 1.0 2
C C5 0.5058(8) 0.0873(7) 0.7989(5) 0.0142(11) Uani d . 1.0 2
C C6 0.5922(8) 0.1444(7) 0.7097(4) 0.0132(10) Uani d . 1.0 2
C C7 0.6900(8) 0.3729(7) 0.5888(4) 0.0139(10) Uani d . 1.0 2
C C8 0.7757(8) 0.2698(7) 0.5188(4) 0.0134(10) Uani d . 1.0 2
C C9 0.6977(8) 0.1766(7) 0.4881(4) 0.0147(11) Uani d . 1.0 2
C C10 0.9595(8) 0.2605(7) 0.4605(5) 0.0160(11) Uani d . 1.0 2
C C11 0.7991(8) 0.0156(7) 0.3655(4) 0.0152(11) Uani d . 1.0 2
C C12 0.9184(8) 0.0025(7) 0.2726(4) 0.0132(10) Uani d . 1.0 2
C C13 0.9601(8) 0.1394(7) 0.2138(5) 0.0157(11) Uani d . 1.0 2
C C14 1.0545(8) 0.1378(7) 0.1201(5) 0.0165(11) Uani d . 1.0 2
C C15 1.1092(8) -0.0030(7) 0.0873(4) 0.0135(10) Uani d . 1.0 2
C C16 1.1317(8) -0.2919(8) 0.1108(5) 0.0186(12) Uani d . 1.0 2
C C17 1.0949(9) -0.4298(7) 0.1657(5) 0.0187(12) Uani d . 1.0 2
C C18 0.9958(9) -0.4307(7) 0.2580(5) 0.0202(12) Uani d . 1.0 2
C C19 0.9346(8) -0.2926(7) 0.2944(5) 0.0161(11) Uani d . 1.0 2
C C20 1.0704(8) -0.1464(7) 0.1456(4) 0.0130(10) Uani d . 1.0 2
C C21 0.9702(8) -0.1460(7) 0.2399(4) 0.0135(10) Uani d . 1.0 2
H H1 0.3650 0.1466 0.9241 0.0175 Uiso calc R 1.0 2
H H2 0.6521 0.0733 0.6672 0.0158 Uiso calc R 1.0 2
H H3 0.5769 0.5890 0.6760 0.0225 Uiso calc R 1.0 2
H H4 0.5756 0.1558 0.5125 0.0176 Uiso calc R 1.0 2
H H5 1.0474 0.3148 0.4649 0.0192 Uiso calc R 1.0 2
H H6 0.9250 0.2364 0.2367 0.0189 Uiso calc R 1.0 2
H H7 1.0797 0.2336 0.0801 0.0198 Uiso calc R 1.0 2
H H8 1.1739 -0.0043 0.0247 0.0162 Uiso calc R 1.0 2
H H9 1.1988 -0.2924 0.0485 0.0223 Uiso calc R 1.0 2
H H10 1.1363 -0.5261 0.1418 0.0224 Uiso calc R 1.0 2
H H11 0.9707 -0.5279 0.2958 0.0243 Uiso calc R 1.0 2
H H12 0.8676 -0.2959 0.3570 0.0193 Uiso calc R 1.0 2

loop_
_atom_site_aniso_label
_atom_site_aniso_U_11
_atom_site_aniso_U_22
_atom_site_aniso_U_33
_atom_site_aniso_U_12
_atom_site_aniso_U_13
_atom_site_aniso_U_23
Br1 0.0169(4) 0.0074(3) 0.0300(4) -0.0043(2) -0.0080(3) -0.0017(3)
Br2 0.0234(4) 0.0131(4) 0.0230(4) -0.0001(3) -0.0030(3) -0.0092(3)
O1 0.022(2) 0.0063(18) 0.031(3) -0.0053(15) -0.0045(17) -0.0060(16)
O2 0.025(3) 0.0088(19) 0.027(3) -0.0068(16) -0.0039(18) -0.0027(17)
O3 0.020(2) 0.030(3) 0.029(3) -0.0151(19) 0.0060(18) -0.016(2)
N1 0.013(3) 0.016(3) 0.022(3) -0.0056(18) -0.0070(18) -0.0047(19)
N2 0.012(2) 0.013(3) 0.019(3) -0.0031(17) -0.0018(18) -0.0072(18)
C1 0.010(3) 0.007(3) 0.023(3) 0.0008(18) -0.007(2) -0.006(2)
C2 0.013(3) 0.007(3) 0.028(3) -0.0048(19) -0.008(2) -0.004(2)
C3 0.010(3) 0.011(3) 0.023(3) 0.0010(19) -0.004(2) -0.010(2)
C4 0.010(3) 0.012(3) 0.022(3) 0.000(2) -0.003(2) -0.008(2)
C5 0.013(3) 0.006(3) 0.025(3) 0.0006(18) -0.011(2) -0.002(2)
C6 0.012(3) 0.007(3) 0.021(3) -0.0001(18) -0.007(2) -0.004(2)
C7 0.013(3) 0.010(3) 0.018(3) -0.0016(19) -0.004(2) -0.004(2)
C8 0.015(3) 0.010(3) 0.016(3) -0.0046(19) -0.004(2) -0.002(2)
C9 0.017(3) 0.010(3) 0.019(3) -0.005(2) -0.004(2) -0.005(2)
C10 0.017(3) 0.009(3) 0.023(3) -0.007(2) -0.006(3) 0.000(2)
C11 0.014(3) 0.015(3) 0.019(3) -0.003(2) -0.002(2) -0.009(2)
C12 0.009(3) 0.015(3) 0.019(3) -0.0044(19) -0.0037(19) -0.005(2)
C13 0.012(3) 0.008(3) 0.032(4) -0.0010(19) -0.012(3) -0.006(3)
C14 0.016(3) 0.011(3) 0.023(3) -0.003(2) -0.009(3) -0.001(2)
C15 0.010(3) 0.015(3) 0.017(3) -0.007(2) -0.0023(19) -0.002(2)
C16 0.014(3) 0.017(3) 0.025(3) 0.003(2) -0.005(3) -0.014(3)
C17 0.019(3) 0.009(3) 0.031(4) 0.001(2) -0.012(3) -0.008(3)
C18 0.025(3) 0.011(3) 0.030(4) -0.008(3) -0.014(3) 0.001(3)
C19 0.017(3) 0.013(3) 0.020(3) -0.005(2) -0.008(2) -0.001(2)
C20 0.011(3) 0.011(3) 0.018(3) -0.0032(19) -0.004(2) -0.004(2)
C21 0.012(3) 0.011(3) 0.021(3) -0.0029(19) -0.008(2) -0.005(2)

loop_
_atom_type_symbol
_atom_type_description
_atom_type_scat_dispersion_real
_atom_type_scat_dispersion_imag
_atom_type_scat_source
C C 0.0033 0.0016
;
International Tables for Crystallography
(1992, Vol. C, Tables 4.2.6.8 and 6.1.1.4)
;
H H 0.0000 0.0000
;
International Tables for Crystallography
(1992, Vol. C, Table 6.1.1.4)
;
N N 0.0061 0.0033
;
International Tables for Crystallography
(1992, Vol. C, Tables 4.2.6.8 and 6.1.1.4)
;
O O 0.0106 0.0060
;
International Tables for Crystallography
(1992, Vol. C, Tables 4.2.6.8 and 6.1.1.4)
;
Br Br -0.2901 2.4595
;
International Tables for Crystallography
(1992, Vol. C, Tables 4.2.6.8 and 6.1.1.4)
;

loop_
_geom_angle_atom_site_label_1
_geom_angle_atom_site_label_2
_geom_angle_atom_site_label_3
_geom_angle
_geom_angle_publ_flag
N2 N1 C10 104.6(5) no
N1 N2 C9 111.9(6) no
N1 N2 C11 124.5(5) no
C9 N2 C11 123.5(6) no
C2 C1 C6 119.7(5) no
C2 C1 C7 118.9(5) no
C6 C1 C7 121.2(5) no
O1 C2 C1 122.9(5) no
O1 C2 C3 118.5(6) no
C1 C2 C3 118.6(5) no
Br2 C3 C2 119.1(5) no
Br2 C3 C4 120.3(5) no
C2 C3 C4 120.5(6) no
C3 C4 C5 120.6(5) no
Br1 C5 C4 119.3(4) no
Br1 C5 C6 119.8(5) no
C4 C5 C6 120.9(6) no
C1 C6 C5 119.6(6) no
O2 C7 C1 121.0(6) no
O2 C7 C8 118.7(5) no
C1 C7 C8 120.4(5) no
C7 C8 C9 130.1(5) no
C7 C8 C10 125.1(7) no
C9 C8 C10 104.6(6) no
N2 C9 C8 106.9(6) no
N1 C10 C8 111.9(6) no
O3 C11 N2 117.1(6) no
O3 C11 C12 125.0(7) no
N2 C11 C12 117.8(6) no
C11 C12 C13 119.0(6) no
C11 C12 C21 120.0(5) no
C13 C12 C21 120.6(5) no
C12 C13 C14 121.2(6) no
C13 C14 C15 119.6(6) no
C14 C15 C20 121.0(5) no
C17 C16 C20 120.6(6) no
C16 C17 C18 120.2(6) no
C17 C18 C19 121.0(6) no
C18 C19 C21 120.8(6) no
C15 C20 C16 120.0(5) no
C15 C20 C21 120.3(6) no
C16 C20 C21 119.7(5) no
C12 C21 C19 125.0(5) no
C12 C21 C20 117.3(5) no
C19 C21 C20 117.7(6) no
C2 O1 H3 109.471 no
C3 C4 H1 119.719 no
C5 C4 H1 119.718 no
C1 C6 H2 120.184 no
C5 C6 H2 120.182 no
N2 C9 H4 126.528 no
C8 C9 H4 126.542 no
N1 C10 H5 124.031 no
C8 C10 H5 124.022 no
C12 C13 H6 119.423 no
C14 C13 H6 119.416 no
C13 C14 H7 120.217 no
C15 C14 H7 120.214 no
C14 C15 H8 119.513 no
C20 C15 H8 119.515 no
C17 C16 H9 119.699 no
C20 C16 H9 119.707 no
C16 C17 H10 119.889 no
C18 C17 H10 119.880 no
C17 C18 H11 119.506 no
C19 C18 H11 119.498 no
C18 C19 H12 119.584 no
C21 C19 H12 119.586 no

loop_
_geom_bond_atom_site_label_1
_geom_bond_atom_site_label_2
_geom_bond_distance
_geom_bond_publ_flag
Br1 C5 1.893(6) no
Br2 C3 1.870(7) no
O1 C2 1.341(7) no
O2 C7 1.243(8) no
O3 C11 1.213(8) no
N1 N2 1.368(8) no
N1 C10 1.317(9) no
N2 C9 1.364(7) no
N2 C11 1.427(10) no
C1 C2 1.419(9) no
C1 C6 1.417(8) no
C1 C7 1.475(8) no
C2 C3 1.415(8) no
C3 C4 1.379(8) no
C4 C5 1.389(9) no
C5 C6 1.380(8) no
C7 C8 1.473(9) no
C8 C9 1.367(11) no
C8 C10 1.426(8) no
C11 C12 1.476(8) no
C12 C13 1.382(8) no
C12 C21 1.438(9) no
C13 C14 1.417(9) no
C14 C15 1.373(9) no
C15 C20 1.417(8) no
C16 C17 1.356(9) no
C16 C20 1.425(10) no
C17 C18 1.404(9) no
C18 C19 1.378(10) no
C19 C21 1.416(8) no
C20 C21 1.434(8) no
O1 H3 0.840 no
C4 H1 0.950 no
C6 H2 0.950 no
C9 H4 0.950 no
C10 H5 0.950 no
C13 H6 0.950 no
C14 H7 0.950 no
C15 H8 0.950 no
C16 H9 0.950 no
C17 H10 0.950 no
C18 H11 0.950 no
C19 H12 0.950 no

loop_
_geom_contact_atom_site_label_1
_geom_contact_atom_site_label_2
_geom_contact_distance
_geom_contact_site_symmetry_2
_geom_contact_publ_flag
Br2 O1 3.001(5) . no
O1 O2 2.565(7) . no
O1 C7 2.867(8) . no
O2 C2 2.807(7) . no
O2 C9 3.538(9) . no
O2 C10 2.996(8) . no
O3 N1 3.512(9) . no
O3 C9 2.751(10) . no
O3 C13 3.512(8) . no
O3 C19 2.944(8) . no
O3 C21 2.972(7) . no
N1 C12 2.930(10) . no
N1 C13 2.928(10) . no
N2 C13 2.926(8) . no
C1 C4 2.795(8) . no
C1 C9 3.252(9) . no
C2 C5 2.803(8) . no
C3 C6 2.800(9) . no
C6 C8 2.958(8) . no
C6 C9 3.181(9) . no
C8 C11 3.570(10) . no
C10 C11 3.507(11) . no
C11 C19 2.994(9) . no
C12 C15 2.810(8) . no
C13 C20 2.802(9) . no
C14 C21 2.848(8) . no
C16 C19 2.797(9) . no
C17 C21 2.827(10) . no
C18 C20 2.789(9) . no
Br1 O1 3.492(6) 1_545 no
Br1 C12 3.542(7) 2_656 no
Br1 C14 3.477(7) 2_756 no
O1 Br1 3.492(6) 1_565 no
O1 N2 3.564(7) 2_666 no
O1 C17 3.481(9) 2_756 no
O1 C18 3.598(8) 2_756 no
O2 C9 3.440(7) 2_666 no
O2 C10 3.558(9) 2_766 no
O2 C18 3.563(10) 2_756 no
O2 C19 3.476(8) 2_756 no
O3 O3 3.530(7) 2_656 no
O3 C6 3.253(10) 2_656 no
O3 C9 3.227(8) 2_656 no
O3 C10 3.520(8) 2_756 no
N1 N2 3.411(7) 2_756 no
N1 C9 3.455(7) 2_756 no
N2 O1 3.564(7) 2_666 no
N2 N1 3.411(7) 2_756 no
N2 C10 3.451(7) 2_756 no
C1 C19 3.556(9) 2_756 no
C1 C21 3.432(8) 2_756 no
C2 C16 3.539(10) 2_756 no
C2 C17 3.566(11) 2_756 no
C3 C16 3.421(9) 2_756 no
C3 C18 3.468(10) 2_656 no
C4 C15 3.481(8) 2_756 no
C5 C14 3.513(8) 2_756 no
C5 C15 3.422(9) 2_756 no
C5 C19 3.570(9) 2_656 no
C5 C21 3.544(9) 2_656 no
C6 O3 3.253(10) 2_656 no
C6 C12 3.470(8) 2_756 no
C6 C21 3.491(10) 2_756 no
C7 C19 3.395(10) 2_756 no
C9 O2 3.440(7) 2_666 no
C9 O3 3.227(8) 2_656 no
C9 N1 3.455(7) 2_756 no
C10 O2 3.558(9) 2_766 no
C10 O3 3.520(8) 2_756 no
C10 N2 3.451(7) 2_756 no
C10 C11 3.448(8) 2_756 no
C10 C18 3.537(8) 1_565 no
C11 C10 3.448(8) 2_756 no
C12 Br1 3.542(7) 2_656 no
C12 C6 3.470(8) 2_756 no
C14 Br1 3.477(7) 2_756 no
C14 C5 3.513(8) 2_756 no
C15 C4 3.481(8) 2_756 no
C15 C5 3.422(9) 2_756 no
C15 C15 3.352(10) 2_755 no
C16 C2 3.539(10) 2_756 no
C16 C3 3.421(9) 2_756 no
C17 O1 3.481(9) 2_756 no
C17 C2 3.566(11) 2_756 no
C18 O1 3.598(8) 2_756 no
C18 O2 3.563(10) 2_756 no
C18 C3 3.468(10) 2_656 no
C18 C10 3.537(8) 1_545 no
C19 O2 3.476(8) 2_756 no
C19 C1 3.556(9) 2_756 no
C19 C5 3.570(9) 2_656 no
C19 C7 3.395(10) 2_756 no
C21 C1 3.432(8) 2_756 no
C21 C5 3.544(9) 2_656 no
C21 C6 3.491(10) 2_756 no
Br1 H1 2.9064 . no
Br1 H2 2.9157 . no
Br2 H1 2.9029 . no
O2 H3 1.8478 . no
O2 H5 2.9382 . no
O3 H4 2.6228 . no
O3 H12 2.3649 . no
N1 H4 3.1758 . no
N1 H6 2.4781 . no
N2 H5 3.0438 . no
N2 H6 2.6233 . no
C1 H3 2.4414 . no
C1 H4 3.2200 . no
C2 H1 3.2819 . no
C2 H2 3.3118 . no
C3 H3 3.0549 . no
C4 H2 3.2658 . no
C6 H1 3.2617 . no
C6 H4 2.9521 . no
C7 H2 2.6957 . no
C7 H3 2.4287 . no
C7 H4 2.9062 . no
C7 H5 2.8364 . no
C8 H2 2.6214 . no
C9 H2 2.5715 . no
C9 H5 3.1225 . no
C10 H4 3.1375 . no
C10 H6 3.4812 . no
C11 H4 2.7515 . no
C11 H6 2.6092 . no
C11 H12 2.6897 . no
C12 H7 3.2902 . no
C12 H12 2.7322 . no
C13 H8 3.2701 . no
C15 H6 3.2629 . no
C15 H9 2.6357 . no
C16 H8 2.6301 . no
C16 H11 3.2439 . no
C17 H12 3.2752 . no
C18 H9 3.2522 . no
C19 H10 3.2731 . no
C20 H7 3.2871 . no
C20 H10 3.2758 . no
C20 H12 3.3011 . no
C21 H6 3.3053 . no
C21 H8 3.3269 . no
C21 H9 3.3286 . no
C21 H11 3.2836 . no
H2 H4 2.3745 . no
H6 H7 2.3618 . no
H7 H8 2.3192 . no
H8 H9 2.4494 . no
H9 H10 2.3002 . no
H10 H11 2.3456 . no
H11 H12 2.3146 . no
Br1 H7 3.3724 2_756 no
Br1 H8 3.4550 1_456 no
Br1 H10 3.3397 2_746 no
Br2 H6 3.3350 2_666 no
Br2 H7 3.3550 1_456 no
Br2 H7 3.1777 2_666 no
Br2 H9 2.8779 1_466 no
Br2 H9 3.5074 2_756 no
Br2 H10 3.1965 1_466 no
Br2 H10 3.5687 2_656 no
O1 H6 3.0327 2_666 no
O1 H10 3.5909 2_756 no
O2 H4 3.1289 2_666 no
O2 H5 2.6299 2_766 no
O2 H11 3.5241 2_756 no
O2 H12 3.3240 1_565 no
O2 H12 3.3782 2_756 no
O3 H2 2.8993 2_656 no
O3 H4 2.3008 2_656 no
O3 H5 3.1732 2_756 no
N1 H2 2.9620 2_756 no
N1 H11 2.7216 1_565 no
N2 H3 3.5425 2_666 no
N2 H11 3.5371 1_565 no
C2 H11 3.4752 2_656 no
C3 H9 3.4520 2_756 no
C3 H11 3.5806 2_656 no
C4 H8 3.1593 1_456 no
C4 H8 3.4809 2_756 no
C6 H12 3.4958 2_656 no
C7 H12 3.3582 2_756 no
C8 H11 3.5695 1_565 no
C9 H3 3.3636 2_666 no
C10 H11 2.6785 1_565 no
C10 H12 3.3923 2_756 no
C11 H4 3.5045 2_656 no
C11 H5 3.4029 2_756 no
C12 H2 3.3072 2_756 no
C13 H2 3.4633 2_756 no
C13 H10 3.4537 1_565 no
C13 H11 3.5269 1_565 no
C14 H1 3.2807 1_654 no
C14 H9 3.2254 2_755 no
C14 H10 3.3528 1_565 no
C15 H1 3.0172 1_654 no
C15 H8 2.9417 2_755 no
C15 H9 3.4108 2_755 no
C16 H1 3.5849 2_656 no
C16 H7 3.4040 2_755 no
C16 H8 3.4014 2_755 no
C17 H3 3.4810 2_756 no
C17 H6 3.4220 1_545 no
C18 H3 3.2763 2_756 no
C18 H5 3.3353 1_545 no
C18 H6 3.2839 1_545 no
C19 H5 3.5826 2_756 no
C20 H8 3.2058 2_755 no
H1 C14 3.2807 1_456 no
H1 C15 3.0172 1_456 no
H1 C16 3.5849 2_656 no
H1 H1 3.3932 2_657 no
H1 H7 2.8501 1_456 no
H1 H8 2.2922 1_456 no
H1 H8 3.4174 2_756 no
H2 O3 2.8993 2_656 no
H2 N1 2.9620 2_756 no
H2 C12 3.3072 2_756 no
H2 C13 3.4633 2_756 no
H3 N2 3.5425 2_666 no
H3 C9 3.3636 2_666 no
H3 C17 3.4810 2_756 no
H3 C18 3.2763 2_756 no
H3 H4 3.2835 2_666 no
H3 H5 3.2838 2_766 no
H3 H11 3.3159 2_756 no
H4 O2 3.1289 2_666 no
H4 O3 2.3008 2_656 no
H4 C11 3.5045 2_656 no
H4 H3 3.2835 2_666 no
H4 H4 3.4472 2_656 no
H4 H12 3.4341 2_656 no
H5 O2 2.6299 2_766 no
H5 O3 3.1732 2_756 no
H5 C11 3.4029 2_756 no
H5 C18 3.3353 1_565 no
H5 C19 3.5826 2_756 no
H5 H3 3.2838 2_766 no
H5 H5 3.5363 2_766 no
H5 H11 2.6349 1_565 no
H5 H12 3.3818 1_565 no
H5 H12 2.8249 2_756 no
H6 Br2 3.3350 2_666 no
H6 O1 3.0327 2_666 no
H6 C17 3.4220 1_565 no
H6 C18 3.2839 1_565 no
H6 H10 2.9117 1_565 no
H6 H11 2.6271 1_565 no
H7 Br1 3.3724 2_756 no
H7 Br2 3.3550 1_654 no
H7 Br2 3.1777 2_666 no
H7 C16 3.4040 2_755 no
H7 H1 2.8501 1_654 no
H7 H9 2.9645 2_755 no
H7 H10 2.7262 1_565 no
H8 Br1 3.4550 1_654 no
H8 C4 3.1593 1_654 no
H8 C4 3.4809 2_756 no
H8 C15 2.9417 2_755 no
H8 C16 3.4014 2_755 no
H8 C20 3.2058 2_755 no
H8 H1 2.2922 1_654 no
H8 H1 3.4174 2_756 no
H8 H8 2.8061 2_755 no
H8 H9 3.3014 2_755 no
H9 Br2 2.8779 1_644 no
H9 Br2 3.5074 2_756 no
H9 C3 3.4520 2_756 no
H9 C14 3.2254 2_755 no
H9 C15 3.4108 2_755 no
H9 H7 2.9645 2_755 no
H9 H8 3.3014 2_755 no
H10 Br1 3.3397 2_746 no
H10 Br2 3.1965 1_644 no
H10 Br2 3.5687 2_656 no
H10 O1 3.5909 2_756 no
H10 C13 3.4537 1_545 no
H10 C14 3.3528 1_545 no
H10 H6 2.9117 1_545 no
H10 H7 2.7262 1_545 no
H11 O2 3.5241 2_756 no
H11 N1 2.7216 1_545 no
H11 N2 3.5371 1_545 no
H11 C2 3.4752 2_656 no
H11 C3 3.5806 2_656 no
H11 C8 3.5695 1_545 no
H11 C10 2.6785 1_545 no
H11 C13 3.5269 1_545 no
H11 H3 3.3159 2_756 no
H11 H5 2.6349 1_545 no
H11 H6 2.6271 1_545 no
H12 O2 3.3240 1_545 no
H12 O2 3.3782 2_756 no
H12 C6 3.4958 2_656 no
H12 C7 3.3582 2_756 no
H12 C10 3.3923 2_756 no
H12 H4 3.4341 2_656 no
H12 H5 3.3818 1_545 no
H12 H5 2.8249 2_756 no

loop_
_geom_hbond_atom_site_label_D
_geom_hbond_atom_site_label_H
_geom_hbond_atom_site_label_A
_geom_hbond_site_symmetry_A
_geom_hbond_distance_DH
_geom_hbond_distance_HA
_geom_hbond_distance_DA
_geom_hbond_angle_DHA
_geom_hbond_publ_flag
O1 H3 O2 . 0.84 1.848 2.565(7) 142 yes
C9 H4 O3 2_656 0.95 2.301 3.227(8) 165 yes
C16 H9 Br2 1_644 0.95 2.88 3.613(7) 135 yes

loop_
_geom_torsion_atom_site_label_1
_geom_torsion_atom_site_label_2
_geom_torsion_atom_site_label_3
_geom_torsion_atom_site_label_4
_geom_torsion
_geom_torsion_publ_flag
H3 O1 C2 C1 -17.0 no
H3 O1 C2 C3 163.3 no
N2 N1 C10 C8 1.9(6) no
N2 N1 C10 H5 -178.1 no
C10 N1 N2 C9 -2.4(5) no
C10 N1 N2 C11 -179.9(4) no
N1 N2 C9 C8 1.9(6) no
N1 N2 C9 H4 -178.1 no
N1 N2 C11 O3 161.6(5) no
N1 N2 C11 C12 -21.1(7) no
C9 N2 C11 O3 -15.7(7) no
C9 N2 C11 C12 161.7(4) no
C11 N2 C9 C8 179.5(4) no
C11 N2 C9 H4 -0.5 no
C2 C1 C6 C5 1.0(9) no
C2 C1 C6 H2 -179.0 no
C6 C1 C2 O1 -179.6(5) no
C6 C1 C2 C3 0.1(9) no
C2 C1 C7 O2 3.7(9) no
C2 C1 C7 C8 -177.7(5) no
C7 C1 C2 O1 4.4(9) no
C7 C1 C2 C3 -175.9(5) no
C6 C1 C7 O2 -172.3(5) no
C6 C1 C7 C8 6.4(9) no
C7 C1 C6 C5 176.9(5) no
C7 C1 C6 H2 -3.1 no
O1 C2 C3 Br2 -3.0(8) no
O1 C2 C3 C4 179.0(5) no
C1 C2 C3 Br2 177.3(5) no
C1 C2 C3 C4 -0.7(9) no
Br2 C3 C4 C5 -177.8(4) no
Br2 C3 C4 H1 2.2 no
C2 C3 C4 C5 0.1(9) no
C2 C3 C4 H1 -179.9 no
C3 C4 C5 Br1 -178.9(5) no
C3 C4 C5 C6 1.1(9) no
H1 C4 C5 Br1 1.1 no
H1 C4 C5 C6 -178.9 no
Br1 C5 C6 C1 178.4(4) no
Br1 C5 C6 H2 -1.6 no
C4 C5 C6 C1 -1.6(9) no
C4 C5 C6 H2 178.4 no
O2 C7 C8 C9 -132.1(6) no
O2 C7 C8 C10 41.0(8) no
C1 C7 C8 C9 49.2(8) no
C1 C7 C8 C10 -137.7(5) no
C7 C8 C9 N2 173.5(5) no
C7 C8 C9 H4 -6.5 no
C7 C8 C10 N1 -175.3(5) no
C7 C8 C10 H5 4.7 no
C9 C8 C10 N1 -0.8(6) no
C9 C8 C10 H5 179.2 no
C10 C8 C9 N2 -0.7(5) no
C10 C8 C9 H4 179.3 no
O3 C11 C12 C13 139.0(6) no
O3 C11 C12 C21 -33.7(8) no
N2 C11 C12 C13 -38.1(7) no
N2 C11 C12 C21 149.2(5) no
C11 C12 C13 C14 -172.6(5) no
C11 C12 C13 H6 7.4 no
C11 C12 C21 C19 -7.7(9) no
C11 C12 C21 C20 174.2(5) no
C13 C12 C21 C19 179.8(5) no
C13 C12 C21 C20 1.7(8) no
C21 C12 C13 C14 0.1(9) no
C21 C12 C13 H6 -179.9 no
C12 C13 C14 C15 -1.4(9) no
C12 C13 C14 H7 178.6 no
H6 C13 C14 C15 178.6 no
H6 C13 C14 H7 -1.4 no
C13 C14 C15 C20 0.8(9) no
C13 C14 C15 H8 -179.2 no
H7 C14 C15 C20 -179.2 no
H7 C14 C15 H8 0.8 no
C14 C15 C20 C16 -178.9(5) no
C14 C15 C20 C21 1.0(9) no
H8 C15 C20 C16 1.1 no
H8 C15 C20 C21 -179.0 no
C17 C16 C20 C15 -179.8(6) no
C17 C16 C20 C21 0.4(9) no
C20 C16 C17 C18 0.0(10) no
C20 C16 C17 H10 180.0 no
H9 C16 C17 C18 180.0 no
H9 C16 C17 H10 0.0 no
H9 C16 C20 C15 0.2 no
H9 C16 C20 C21 -179.6 no
C16 C17 C18 C19 -0.1(10) no
C16 C17 C18 H11 179.9 no
H10 C17 C18 C19 179.9 no
H10 C17 C18 H11 -0.1 no
C17 C18 C19 C21 -0.1(10) no
C17 C18 C19 H12 179.9 no
H11 C18 C19 C21 179.9 no
H11 C18 C19 H12 -0.1 no
C18 C19 C21 C12 -177.6(6) no
C18 C19 C21 C20 0.5(9) no
H12 C19 C21 C12 2.4 no
H12 C19 C21 C20 -179.5 no
C15 C20 C21 C12 -2.2(8) no
C15 C20 C21 C19 179.6(5) no
C16 C20 C21 C12 177.6(5) no
C16 C20 C21 C19 -0.6(8) no
